data_8103804
loop_
_publ_author_name
'Rakic, S.'
'Schmidt, B.C.'
'Kahlenberg, V.'

_publ_section_title
;
 High pressure mixed alkali disilicates in the system Na2-x Kx Si2 O5:
 hydrothermal synthesis and crystal structures of Na K Si2 O5 - II and
 Na0.67 K1.33 Si2 O5
;
_journal_name_full 'Zeitschrift fuer Kristallographie (149,1979-)'
_journal_page_first 413
_journal_page_last 420
_journal_volume 218
_journal_year 2003
_chemical_formula_sum 'K1.333 Na0.667 O5 Si2'
_chemical_name_systematic 'Na0.667 K1.333 (Si2 O5)'
_space_group_IT_number 15
_symmetry_space_group_name_Hall '-I 2ya'
_symmetry_space_group_name_H-M 'I 1 2/a 1'
_cell_angle_alpha 90
_cell_angle_beta 100.85
_cell_angle_gamma 90
_cell_formula_units_Z 12
_cell_length_a 12.731
_cell_length_b 7.321
_cell_length_c 17.827
_cell_volume 1631.839
_citation_journal_id_ASTM ZEKRDZ
_cod_data_source_file Rakic_ZEKRDZ_2003_1130.cif
_cod_data_source_block K1.333Na0.667O5Si2
_cod_original_sg_symbol_Hall '-C 2yc (x+z,y,-x)'
_cod_database_code 8103804

loop_
_symmetry_equiv_pos_as_xyz
x,y,z
-x+1/2,y,-z
-x,-y,-z
x-1/2,-y,z
x+1/2,y+1/2,z+1/2
-x+1,y+1/2,-z+1/2
-x+1/2,-y+1/2,-z+1/2
x,-y+1/2,z+1/2

loop_
_atom_site_label
_atom_site_type_symbol
_atom_site_fract_x
_atom_site_fract_y
_atom_site_fract_z
_atom_site_occupancy
_atom_site_U_iso_or_equiv
Si1 Si+4 0.3475 0.8952 0.3484 1 0.0
Si3 Si+4 0.2906 -0.0497 0.1745 1 0.0
K1 K+1 0.6023 0.1225 0.4384 1 0.0
O6 O-2 0.4051 -0.0872 0.16 1 0.0
O8 O-2 0.2559 0.349 0.3564 1 0.0
Si2 Si+4 0.318 0.2486 0.4334 1 0.0
O5 O-2 0.4354 0.3158 0.4575 1 0.0
K2 K+1 0.5845 0.8214 0.2492 1 0.0
O2 O-2 0.4715 0.8875 0.3563 1 0.0
O3 O-2 0.3064 0.0293 0.4117 1 0.0
Na1 Na+1 0.4881 0.4129 0.5811 1 0.0
O4 O-2 0.2995 0.6965 0.3661 1 0.0
O7 O-2 0.25 0.2737 0.5 1 0.0
O1 O-2 0.2812 -0.0369 0.2649 1 0.0
